data_4110219
loop_
_publ_author_name
'Matthew J. Horner'
'K. Travis Holman'
'Michael D. Ward'

_publ_section_title
;
 Architectural Diversity and Elastic Networks in Hydrogen-Bonded Host
 Frameworks: From Molecular Jaws to Cylinders
;
_journal_name_full 'Journal of the American Chemical Society'
_journal_page_first 14640
_journal_page_last 14660
_journal_paper_doi 10.1021/ja0741574
_journal_volume 129
_journal_year 2007
_chemical_formula_sum 'C16 H20 Br N5 O3 S'
_chemical_formula_weight 442.34
_chemical_name_common 'guanidinium sulfonate clathrate'
_chemical_name_systematic
; 
 ? 
;
_space_group_IT_number 33
_symmetry_cell_setting orthorhombic
_symmetry_space_group_name_Hall 'P 2c -2n'
_symmetry_space_group_name_H-M 'P n a 21'
_atom_sites_solution_hydrogens geom
_atom_sites_solution_primary direct
_atom_sites_solution_secondary difmap
_audit_creation_method SHELXL-97
_cell_angle_alpha 90.00
_cell_angle_beta 90.00
_cell_angle_gamma 90.00
_cell_formula_units_Z 4
_cell_length_a 21.0695(19)
_cell_length_b 12.6553(12)
_cell_length_c 7.4141(7)
_cell_measurement_reflns_used 3965
_cell_measurement_temperature 173(2)
_cell_measurement_theta_max 27.059
_cell_measurement_theta_min 2.516
_cell_volume 1976.9(3)
_computing_cell_refinement 'SAINT, Bruker'
_computing_data_collection 'SMART, Bruker (or Siemens)'
_computing_data_reduction 'SAINT, Bruker'
_computing_molecular_graphics 'XSEED, L. Barbour; http://www.xseed.com'
_computing_publication_material CIFTAB
_computing_structure_refinement 'SHELXL-97 (Sheldrick, 1997)'
_computing_structure_solution 'SHELXS-97 (Sheldrick, 1990)'
_diffrn_ambient_temperature 173(2)
_diffrn_measured_fraction_theta_full 0.994
_diffrn_measured_fraction_theta_max 0.994
_diffrn_measurement_device_type 'SMART platform CCD, Bruker (or Siemens)'
_diffrn_measurement_method 'omega scans'
_diffrn_radiation_monochromator graphite
_diffrn_radiation_source 'fine-focus sealed tube'
_diffrn_radiation_type MoK\a
_diffrn_radiation_wavelength 0.71073
_diffrn_reflns_av_R_equivalents 0.0223
_diffrn_reflns_av_sigmaI/netI 0.0380
_diffrn_reflns_limit_h_max 20
_diffrn_reflns_limit_h_min -26
_diffrn_reflns_limit_k_max 16
_diffrn_reflns_limit_k_min -16
_diffrn_reflns_limit_l_max 9
_diffrn_reflns_limit_l_min -9
_diffrn_reflns_number 13741
_diffrn_reflns_theta_full 27.00
_diffrn_reflns_theta_max 27.00
_diffrn_reflns_theta_min 1.88
_exptl_absorpt_coefficient_mu 2.210
_exptl_absorpt_correction_T_max 0.7773
_exptl_absorpt_correction_T_min 0.4794
_exptl_absorpt_correction_type multi-scan
_exptl_absorpt_process_details 'SADABS, G. Sheldrick (1999)'
_exptl_crystal_colour colorless
_exptl_crystal_density_diffrn 1.486
_exptl_crystal_description plate
_exptl_crystal_F_000 904
_exptl_crystal_size_max 0.39
_exptl_crystal_size_mid 0.23
_exptl_crystal_size_min 0.12
_refine_diff_density_max 0.436
_refine_diff_density_min -0.471
_refine_diff_density_rms 0.063
_refine_ls_abs_structure_details 'Flack H D (1983), Acta Cryst. A39, 876-881'
_refine_ls_abs_structure_Flack 0.044(8)
_refine_ls_extinction_method none
_refine_ls_goodness_of_fit_ref 1.037
_refine_ls_hydrogen_treatment mixed
_refine_ls_matrix_type full
_refine_ls_number_parameters 237
_refine_ls_number_reflns 4242
_refine_ls_number_restraints 1
_refine_ls_restrained_S_all 1.037
_refine_ls_R_factor_all 0.0341
_refine_ls_R_factor_gt 0.0291
_refine_ls_shift/su_max 0.001
_refine_ls_shift/su_mean 0.000
_refine_ls_structure_factor_coef Fsqd
_refine_ls_weighting_details 'calc w=1/[\s^2^(Fo^2^)+(0.0370P)^2^+0.2127P] where P=(Fo^2^+2Fc^2^)/3'
_refine_ls_weighting_scheme calc
_refine_ls_wR_factor_gt 0.0727
_refine_ls_wR_factor_ref 0.0742
_reflns_number_gt 3830
_reflns_number_total 4242
_reflns_threshold_expression >2sigma(I)
_cod_data_source_file ja0741574si20070910_040750_18.cif
_cod_data_source_block G4BBS_N,N-dimethylanilinebenzonitrile
_cod_database_code 4110219

loop_
_symmetry_equiv_pos_as_xyz
'x, y, z'
'-x, -y, z+1/2'
'-x+1/2, y+1/2, z+1/2'
'x+1/2, -y+1/2, z'

loop_
_atom_site_label
_atom_site_type_symbol
_atom_site_fract_x
_atom_site_fract_y
_atom_site_fract_z
_atom_site_U_iso_or_equiv
_atom_site_adp_type
_atom_site_occupancy
_atom_site_symmetry_multiplicity
_atom_site_calc_flag
_atom_site_refinement_flags
Br1 Br 0.404921(13) 0.90300(3) 0.38691(6) 0.07196(13) Uani 1 1 d .
S1 S 0.70427(2) 0.81550(3) 0.42664(7) 0.02218(11) Uani 1 1 d .
O1 O 0.71831(8) 0.75539(12) 0.2633(2) 0.0286(4) Uani 1 1 d .
N1 N 0.74811(10) 0.53073(15) 0.5827(3) 0.0292(4) Uani 1 1 d .
H1A H 0.7499 0.4955 0.6849 0.035 Uiso 1 1 calc R
H1B H 0.7403 0.5990 0.5835 0.035 Uiso 1 1 calc R
C1 C 0.62196(9) 0.84169(13) 0.4211(3) 0.0247(4) Uani 1 1 d .
O2 O 0.71553(8) 0.75541(12) 0.5903(2) 0.0288(4) Uani 1 1 d .
N2 N 0.75461(10) 0.53403(15) 0.2729(2) 0.0284(4) Uani 1 1 d .
H2A H 0.7607 0.5009 0.1700 0.034 Uiso 1 1 calc R
H2B H 0.7468 0.6023 0.2735 0.034 Uiso 1 1 calc R
C2 C 0.57969(12) 0.7727(2) 0.5035(4) 0.0397(6) Uani 1 1 d .
H2 H 0.5952 0.7122 0.5654 0.048 Uiso 1 1 calc R
O3 O 0.73546(7) 0.91811(9) 0.4278(2) 0.0281(3) Uani 1 1 d .
N3 N 0.76902(9) 0.37821(11) 0.4270(3) 0.0293(4) Uani 1 1 d .
H3A H 0.7707 0.3432 0.5294 0.035 Uiso 1 1 calc R
H3B H 0.7751 0.3449 0.3242 0.035 Uiso 1 1 calc R
C3 C 0.51516(13) 0.7918(2) 0.4956(4) 0.0480(7) Uani 1 1 d .
H3 H 0.4861 0.7456 0.5537 0.058 Uiso 1 1 calc R
C4 C 0.49357(11) 0.8786(2) 0.4025(4) 0.0421(6) Uani 1 1 d .
C5 C 0.53466(13) 0.94868(19) 0.3205(4) 0.0417(6) Uani 1 1 d .
H5 H 0.5188 1.0088 0.2584 0.050 Uiso 1 1 calc R
C6 C 0.59921(12) 0.93021(17) 0.3301(4) 0.0360(6) Uani 1 1 d .
H6 H 0.6281 0.9779 0.2745 0.043 Uiso 1 1 calc R
C7 C 0.75727(9) 0.48091(13) 0.4274(3) 0.0218(4) Uani 1 1 d .
N1S N 0.41958(8) 0.44260(14) 0.3805(3) 0.0347(4) Uani 1 1 d .
C1S C 0.47528(10) 0.38765(15) 0.3829(3) 0.0275(4) Uani 1 1 d .
N2S N 0.69349(9) 0.16299(12) 0.4095(4) 0.0384(4) Uani 1 1 d .
C2S C 0.53129(11) 0.42736(16) 0.3026(3) 0.0304(5) Uani 1 1 d .
H2S H 0.5304 0.4941 0.2439 0.036 Uiso 1 1 calc R
C3S C 0.58705(11) 0.37114(17) 0.3080(3) 0.0314(5) Uani 1 1 d .
H3S H 0.6241 0.3999 0.2540 0.038 Uiso 1 1 calc R
C4S C 0.59008(9) 0.27214(15) 0.3920(3) 0.0284(4) Uani 1 1 d .
C5S C 0.53491(11) 0.23204(16) 0.4704(3) 0.0312(5) Uani 1 1 d .
H5S H 0.5361 0.1649 0.5276 0.037 Uiso 1 1 calc R
C6S C 0.47899(11) 0.28722(17) 0.4668(3) 0.0320(5) Uani 1 1 d .
H6S H 0.4422 0.2578 0.5212 0.038 Uiso 1 1 calc R
C7S C 0.36248(12) 0.39785(19) 0.4614(4) 0.0399(6) Uani 1 1 d .
H7S1 H 0.3511 0.3325 0.3983 0.060 Uiso 1 1 calc R
H7S2 H 0.3276 0.4486 0.4513 0.060 Uiso 1 1 calc R
H7S3 H 0.3704 0.3824 0.5889 0.060 Uiso 1 1 calc R
C8S C 0.41492(13) 0.5451(2) 0.2961(4) 0.0454(6) Uani 1 1 d .
H8S1 H 0.4467 0.5926 0.3485 0.068 Uiso 1 1 calc R
H8S2 H 0.3724 0.5742 0.3163 0.068 Uiso 1 1 calc R
H8S3 H 0.4225 0.5381 0.1663 0.068 Uiso 1 1 calc R
C9S C 0.64795(10) 0.21223(15) 0.4000(3) 0.0303(4) Uani 1 1 d .

loop_
_atom_site_aniso_label
_atom_site_aniso_U_11
_atom_site_aniso_U_22
_atom_site_aniso_U_33
_atom_site_aniso_U_23
_atom_site_aniso_U_13
_atom_site_aniso_U_12
Br1 0.03249(15) 0.1182(3) 0.0652(2) -0.0308(2) 0.00058(15) 0.01489(15)
S1 0.0323(2) 0.01799(18) 0.0163(2) 0.0000(2) -0.0018(2) 0.00076(17)
O1 0.0431(10) 0.0239(9) 0.0186(8) -0.0020(6) 0.0006(7) 0.0037(7)
N1 0.0466(12) 0.0205(9) 0.0204(9) -0.0015(7) 0.0005(8) 0.0030(8)
C1 0.0312(10) 0.0245(8) 0.0184(9) -0.0015(9) 0.0003(10) -0.0002(7)
O2 0.0440(10) 0.0245(9) 0.0180(8) 0.0025(6) -0.0046(7) 0.0039(7)
N2 0.0428(12) 0.0228(10) 0.0195(9) -0.0012(7) -0.0029(8) 0.0051(8)
C2 0.0398(14) 0.0442(14) 0.0351(13) 0.0119(11) 0.0003(11) -0.0036(11)
O3 0.0358(8) 0.0234(6) 0.0251(8) -0.0011(7) -0.0013(7) -0.0045(5)
N3 0.0486(11) 0.0204(7) 0.0189(9) -0.0011(8) -0.0014(9) 0.0018(7)
C3 0.0382(15) 0.0674(17) 0.0383(14) 0.0054(13) 0.0092(12) -0.0144(13)
C4 0.0298(11) 0.0651(14) 0.0313(13) -0.0163(13) -0.0008(12) 0.0064(10)
C5 0.0397(15) 0.0390(12) 0.0464(15) -0.0049(12) -0.0113(12) 0.0089(11)
C6 0.0368(14) 0.0282(10) 0.0429(15) 0.0033(9) -0.0047(11) -0.0003(9)
C7 0.0222(9) 0.0237(8) 0.0194(9) -0.0007(9) -0.0024(9) -0.0023(7)
N1S 0.0291(10) 0.0380(9) 0.0371(12) 0.0061(9) 0.0021(10) 0.0020(7)
C1S 0.0287(10) 0.0333(10) 0.0203(10) -0.0003(8) 0.0004(10) -0.0030(8)
N2S 0.0362(10) 0.0304(8) 0.0485(13) -0.0013(11) 0.0051(11) 0.0012(8)
C2S 0.0332(13) 0.0289(10) 0.0290(11) 0.0057(9) 0.0000(10) -0.0039(9)
C3S 0.0283(12) 0.0362(11) 0.0296(12) 0.0009(10) 0.0034(9) -0.0076(9)
C4S 0.0292(10) 0.0324(10) 0.0236(10) -0.0032(10) 0.0009(9) -0.0017(8)
C5S 0.0378(13) 0.0275(10) 0.0282(13) 0.0029(8) 0.0015(9) -0.0017(9)
C6S 0.0297(12) 0.0362(10) 0.0299(13) 0.0032(9) 0.0058(9) -0.0049(9)
C7S 0.0281(12) 0.0509(13) 0.0407(15) 0.0039(11) 0.0083(10) 0.0021(10)
C8S 0.0444(16) 0.0426(13) 0.0491(16) 0.0079(13) 0.0051(12) 0.0071(11)
C9S 0.0361(11) 0.0287(9) 0.0262(11) -0.0033(9) -0.0004(10) -0.0057(8)

loop_
_atom_type_symbol
_atom_type_description
_atom_type_scat_dispersion_real
_atom_type_scat_dispersion_imag
_atom_type_scat_source
C C 0.0033 0.0016 'International Tables Vol C Tables 4.2.6.8 and 6.1.1.4'
H H 0.0000 0.0000 'International Tables Vol C Tables 4.2.6.8 and 6.1.1.4'
N N 0.0061 0.0033 'International Tables Vol C Tables 4.2.6.8 and 6.1.1.4'
O O 0.0106 0.0060 'International Tables Vol C Tables 4.2.6.8 and 6.1.1.4'
S S 0.1246 0.1234 'International Tables Vol C Tables 4.2.6.8 and 6.1.1.4'
Br Br -0.2901 2.4595 'International Tables Vol C Tables 4.2.6.8 and 6.1.1.4'

loop_
_geom_angle_atom_site_label_1
_geom_angle_atom_site_label_2
_geom_angle_atom_site_label_3
_geom_angle
O2 S1 O3 112.86(9)
O2 S1 O1 112.78(7)
O3 S1 O1 112.23(9)
O2 S1 C1 106.16(10)
O3 S1 C1 106.03(8)
O1 S1 C1 106.10(10)
C2 C1 C6 119.9(2)
C2 C1 S1 120.09(17)
C6 C1 S1 120.01(16)
C3 C2 C1 120.1(2)
C4 C3 C2 119.1(2)
C3 C4 C5 121.8(2)
C3 C4 Br1 119.12(19)
C5 C4 Br1 119.1(2)
C4 C5 C6 119.1(2)
C5 C6 C1 120.0(2)
N3 C7 N1 119.8(2)
N3 C7 N2 120.16(19)
N1 C7 N2 120.08(15)
C1S N1S C8S 121.5(2)
C1S N1S C7S 120.41(18)
C8S N1S C7S 118.10(19)
N1S C1S C2S 122.10(19)
N1S C1S C6S 120.7(2)
C2S C1S C6S 117.22(19)
C3S C2S C1S 121.14(19)
C2S C3S C4S 121.0(2)
C5S C4S C3S 118.20(19)
C5S C4S C9S 119.87(19)
C3S C4S C9S 121.93(19)
C6S C5S C4S 121.54(19)
C5S C6S C1S 120.9(2)
N2S C9S C4S 178.4(3)

loop_
_geom_bond_atom_site_label_1
_geom_bond_atom_site_label_2
_geom_bond_distance
Br1 C4 1.897(2)
S1 O2 1.4519(15)
S1 O3 1.4555(13)
S1 O1 1.4603(16)
S1 C1 1.766(2)
N1 C7 1.327(3)
C1 C2 1.389(3)
C1 C6 1.393(3)
N2 C7 1.329(3)
C2 C3 1.382(4)
N3 C7 1.323(2)
C3 C4 1.374(4)
C4 C5 1.381(4)
C5 C6 1.382(4)
N1S C1S 1.364(3)
N1S C8S 1.443(3)
N1S C7S 1.459(3)
C1S C2S 1.414(3)
C1S C6S 1.417(3)
N2S C9S 1.146(3)
C2S C3S 1.374(3)
C3S C4S 1.401(3)
C4S C5S 1.395(3)
C4S C9S 1.437(3)
C5S C6S 1.370(3)

loop_
_cod_related_entry_id
_cod_related_entry_database
_cod_related_entry_code
1 ChemSpider 30660383
